data_7004992
loop_
_publ_author_name
'John, Gordon H.'
'May, Iain'
'Sarsfield, Mark J.'
'Collison, David'
'Helliwell, Madeleine'

_publ_section_title
;
 Dimeric uranyl complexes with bridging perrhenates.
;
_journal_issue 16
_journal_name_full 'Dalton transactions (Cambridge, England : 2003)'
_journal_page_first 1603
_journal_page_last 1610
_journal_paper_doi 10.1039/b614481k
_journal_year 2007
_chemical_formula_sum 'C48 H108 O36 P4 Re4 U2'
_chemical_formula_weight 2606.08
_chemical_name_systematic
;
?
;
_space_group_IT_number 14
_symmetry_cell_setting monoclinic
_symmetry_space_group_name_Hall '-P 2yn'
_symmetry_space_group_name_H-M 'P 1 21/n 1'
_atom_sites_solution_hydrogens geom
_atom_sites_solution_primary direct
_atom_sites_solution_secondary difmap
_audit_creation_method SHELXL-97
_cell_angle_alpha 90.00
_cell_angle_beta 93.113(5)
_cell_angle_gamma 90.00
_cell_formula_units_Z 4
_cell_length_a 26.129(5)
_cell_length_b 10.1329(18)
_cell_length_c 30.099(5)
_cell_measurement_reflns_used 6518
_cell_measurement_temperature 100(2)
_cell_measurement_theta_max 26.08
_cell_measurement_theta_min 2.16
_cell_volume 7957(2)
_computing_cell_refinement 'Bruker SMART'
_computing_data_collection 'Bruker SMART'
_computing_data_reduction 'Bruker SAINT'
_computing_molecular_graphics 'Bruker SHELXTL'
_computing_publication_material 'Bruker SHELXTL'
_computing_structure_refinement 'SHELXL-97 (Sheldrick, 1997)'
_computing_structure_solution 'SHELXS-97 (Sheldrick, 1990)'
_diffrn_ambient_temperature 100(2)
_diffrn_measured_fraction_theta_full 0.996
_diffrn_measured_fraction_theta_max 0.996
_diffrn_measurement_device_type 'CCD area detector'
_diffrn_measurement_method 'phi and omega scans'
_diffrn_radiation_monochromator graphite
_diffrn_radiation_source 'fine-focus sealed tube'
_diffrn_radiation_type MoK\a
_diffrn_radiation_wavelength 0.71073
_diffrn_reflns_av_R_equivalents 0.0533
_diffrn_reflns_av_sigmaI/netI 0.0547
_diffrn_reflns_limit_h_max 32
_diffrn_reflns_limit_h_min -32
_diffrn_reflns_limit_k_max 12
_diffrn_reflns_limit_k_min -12
_diffrn_reflns_limit_l_max 36
_diffrn_reflns_limit_l_min -37
_diffrn_reflns_number 57489
_diffrn_reflns_theta_full 26.39
_diffrn_reflns_theta_max 26.39
_diffrn_reflns_theta_min 2.12
_exptl_absorpt_coefficient_mu 10.276
_exptl_absorpt_correction_T_max 0.6840
_exptl_absorpt_correction_T_min 0.2108
_exptl_absorpt_correction_type multi-scan
_exptl_absorpt_process_details SADABS
_exptl_crystal_colour yellow
_exptl_crystal_density_diffrn 2.175
_exptl_crystal_density_method 'not measured'
_exptl_crystal_description plate
_exptl_crystal_F_000 4912
_exptl_crystal_size_max 0.22
_exptl_crystal_size_mid 0.06
_exptl_crystal_size_min 0.04
_refine_diff_density_max 3.183
_refine_diff_density_min -1.251
_refine_diff_density_rms 0.201
_refine_ls_extinction_method none
_refine_ls_goodness_of_fit_ref 0.998
_refine_ls_hydrogen_treatment constr
_refine_ls_matrix_type full
_refine_ls_number_parameters 871
_refine_ls_number_reflns 16241
_refine_ls_number_restraints 0
_refine_ls_restrained_S_all 0.998
_refine_ls_R_factor_all 0.0572
_refine_ls_R_factor_gt 0.0360
_refine_ls_shift/su_max 0.002
_refine_ls_shift/su_mean 0.000
_refine_ls_structure_factor_coef Fsqd
_refine_ls_weighting_details 'calc w=1/[\s^2^(Fo^2^)+(0.0355P)^2^+0.0000P] where P=(Fo^2^+2Fc^2^)/3'
_refine_ls_weighting_scheme calc
_refine_ls_wR_factor_gt 0.0715
_refine_ls_wR_factor_ref 0.0781
_reflns_number_gt 12479
_reflns_number_total 16241
_reflns_threshold_expression >2sigma(I)
_cod_data_source_file b614481k.txt
_cod_data_source_block s945abs
_cod_depositor_comments
;
The following automatic conversions were performed:
'_symmetry_cell_setting' value 'Monoclinic' changed to 'monoclinic'
according to '/home/saulius/struct/CIF-dictionaries/cif_core.dic'
dictionary named 'cif_core.dic' version 2.4.1 from 2010-06-29.

Automatic conversion script
Id: cif_fix_enum 1527 2010-12-29 10:47:43Z saulius 
;
_cod_original_sg_symbol_H-M P2(1)/n
_cod_database_code 7004992

loop_
_symmetry_equiv_pos_as_xyz
'x, y, z'
'-x+1/2, y+1/2, -z+1/2'
'-x, -y, -z'
'x-1/2, -y-1/2, z-1/2'

loop_
_atom_site_label
_atom_site_type_symbol
_atom_site_fract_x
_atom_site_fract_y
_atom_site_fract_z
_atom_site_U_iso_or_equiv
_atom_site_adp_type
_atom_site_occupancy
_atom_site_symmetry_multiplicity
_atom_site_calc_flag
_atom_site_refinement_flags
_atom_site_disorder_assembly
_atom_site_disorder_group
U1 U 0.446719(9) 0.45633(2) 0.399508(8) 0.01449(6) Uani 1 1 d . . .
Re1 Re 0.554863(12) 0.33325(3) 0.486054(10) 0.02166(7) Uani 1 1 d . . .
Re2 Re 0.383055(11) 0.25606(3) 0.293231(10) 0.02371(7) Uani 1 1 d . . .
P1 P 0.53511(7) 0.21984(18) 0.34613(6) 0.0175(4) Uani 1 1 d . . .
P2 P 0.32166(7) 0.6477(2) 0.38548(7) 0.0234(4) Uani 1 1 d . . .
O1 O 0.41571(18) 0.3412(5) 0.43243(16) 0.0237(12) Uani 1 1 d . . .
O2 O 0.47894(18) 0.5751(5) 0.36860(15) 0.0213(11) Uani 1 1 d . . .
O3 O 0.51917(18) 0.4507(5) 0.45539(15) 0.0209(11) Uani 1 1 d . . .
O4 O 0.5646(2) 0.3829(5) 0.54126(16) 0.0267(12) Uani 1 1 d . . .
O5 O 0.5225(3) 0.1868(5) 0.48383(19) 0.0490(17) Uani 1 1 d . . .
O6 O 0.6124(2) 0.3129(6) 0.46385(19) 0.0455(16) Uani 1 1 d . . .
O7 O 0.41169(18) 0.3550(5) 0.33547(17) 0.0295(13) Uani 1 1 d . . .
O8 O 0.3189(2) 0.2469(6) 0.2991(2) 0.0458(17) Uani 1 1 d . . .
O9 O 0.3945(3) 0.3213(7) 0.2429(2) 0.066(2) Uani 1 1 d . . .
O10 O 0.4069(2) 0.0992(6) 0.2958(2) 0.0500(18) Uani 1 1 d . . .
O11 O 0.50732(17) 0.2947(5) 0.37975(15) 0.0199(11) Uani 1 1 d . . .
O12 O 0.53409(18) 0.0679(5) 0.35168(15) 0.0213(11) Uani 1 1 d . . .
O13 O 0.59337(17) 0.2550(5) 0.34777(17) 0.0234(12) Uani 1 1 d . . .
O14 O 0.51084(18) 0.2473(5) 0.29914(15) 0.0204(11) Uani 1 1 d . . .
O15 O 0.36844(18) 0.5671(5) 0.38226(16) 0.0244(12) Uani 1 1 d . . .
O16 O 0.2830(2) 0.5870(6) 0.41752(19) 0.0448(17) Uani 1 1 d . . .
O17 O 0.33167(19) 0.7916(5) 0.40248(18) 0.0310(13) Uani 1 1 d . . .
O18 O 0.29097(18) 0.6644(5) 0.34061(17) 0.0264(12) Uani 1 1 d . . .
C1 C 0.5568(3) 0.0022(7) 0.3917(2) 0.0288(18) Uani 1 1 d . . .
H1A H 0.5411 0.0351 0.4179 0.035 Uiso 1 1 calc R . .
H1B H 0.5933 0.0204 0.3947 0.035 Uiso 1 1 calc R . .
C2 C 0.5479(3) -0.1437(7) 0.3872(2) 0.0244(17) Uani 1 1 d . . .
H2 H 0.5110 -0.1590 0.3828 0.029 Uiso 1 1 calc R . .
C3 C 0.5669(3) -0.2125(7) 0.4302(3) 0.037(2) Uani 1 1 d . . .
H3A H 0.6034 -0.2022 0.4342 0.055 Uiso 1 1 calc R . .
H3B H 0.5586 -0.3046 0.4283 0.055 Uiso 1 1 calc R . .
H3C H 0.5507 -0.1737 0.4549 0.055 Uiso 1 1 calc R . .
C4 C 0.5741(3) -0.2010(7) 0.3474(3) 0.0307(19) Uani 1 1 d . . .
H4A H 0.5649 -0.1499 0.3213 0.046 Uiso 1 1 calc R . .
H4B H 0.5633 -0.2907 0.3428 0.046 Uiso 1 1 calc R . .
H4C H 0.6106 -0.1984 0.3531 0.046 Uiso 1 1 calc R . .
C5 C 0.6098(3) 0.3928(7) 0.3522(2) 0.0202(16) Uani 1 1 d . . .
H5A H 0.6036 0.4252 0.3818 0.024 Uiso 1 1 calc R . .
H5B H 0.5907 0.4472 0.3306 0.024 Uiso 1 1 calc R . .
C6 C 0.6671(3) 0.4000(8) 0.3442(3) 0.0299(19) Uani 1 1 d . . .
H6 H 0.6720 0.3738 0.3134 0.036 Uiso 1 1 calc R . .
C7 C 0.6975(3) 0.3094(9) 0.3740(3) 0.044(2) Uani 1 1 d . . .
H7A H 0.6956 0.3379 0.4043 0.066 Uiso 1 1 calc R . .
H7B H 0.7326 0.3100 0.3661 0.066 Uiso 1 1 calc R . .
H7C H 0.6840 0.2216 0.3709 0.066 Uiso 1 1 calc R . .
C8 C 0.6833(3) 0.5448(8) 0.3498(3) 0.040(2) Uani 1 1 d . . .
H8A H 0.6653 0.5974 0.3275 0.061 Uiso 1 1 calc R . .
H8B H 0.7195 0.5524 0.3465 0.061 Uiso 1 1 calc R . .
H8C H 0.6753 0.5752 0.3788 0.061 Uiso 1 1 calc R . .
C9 C 0.5221(3) 0.1667(7) 0.2606(2) 0.0259(17) Uani 1 1 d . . .
H9A H 0.4941 0.1056 0.2540 0.031 Uiso 1 1 calc R . .
H9B H 0.5530 0.1159 0.2671 0.031 Uiso 1 1 calc R . .
C10 C 0.5292(3) 0.2550(7) 0.2207(2) 0.0235(17) Uani 1 1 d . . .
H10 H 0.5007 0.3179 0.2185 0.028 Uiso 1 1 calc R . .
C11 C 0.5786(3) 0.3323(9) 0.2253(3) 0.037(2) Uani 1 1 d . . .
H11A H 0.6071 0.2724 0.2266 0.056 Uiso 1 1 calc R . .
H11B H 0.5792 0.3840 0.2521 0.056 Uiso 1 1 calc R . .
H11C H 0.5810 0.3897 0.2001 0.056 Uiso 1 1 calc R . .
C12 C 0.5266(4) 0.1705(8) 0.1790(3) 0.040(2) Uani 1 1 d . . .
H12A H 0.5347 0.2235 0.1539 0.060 Uiso 1 1 calc R . .
H12B H 0.4927 0.1350 0.1743 0.060 Uiso 1 1 calc R . .
H12C H 0.5508 0.0995 0.1825 0.060 Uiso 1 1 calc R . .
C13 C 0.3008(3) 0.5155(9) 0.4571(3) 0.042(2) Uani 1 1 d . . .
H13A H 0.3164 0.5763 0.4787 0.051 Uiso 1 1 calc R . .
H13B H 0.3264 0.4512 0.4495 0.051 Uiso 1 1 calc R . .
C14 C 0.2562(3) 0.4470(8) 0.4764(3) 0.0311(19) Uani 1 1 d . . .
H14 H 0.2313 0.5138 0.4847 0.037 Uiso 1 1 calc R . .
C15 C 0.2293(4) 0.3491(10) 0.4454(4) 0.063(3) Uani 1 1 d . . .
H15A H 0.2181 0.3928 0.4183 0.095 Uiso 1 1 calc R . .
H15B H 0.2002 0.3131 0.4593 0.095 Uiso 1 1 calc R . .
H15C H 0.2526 0.2792 0.4389 0.095 Uiso 1 1 calc R . .
C16 C 0.2774(4) 0.3768(9) 0.5190(3) 0.052(3) Uani 1 1 d . . .
H16A H 0.2984 0.3036 0.5111 0.078 Uiso 1 1 calc R . .
H16B H 0.2495 0.3452 0.5355 0.078 Uiso 1 1 calc R . .
H16C H 0.2976 0.4377 0.5370 0.078 Uiso 1 1 calc R . .
C17 C 0.3688(3) 0.8762(9) 0.3816(4) 0.063(3) Uani 1 1 d . . .
H17A H 0.3554 0.9032 0.3523 0.076 Uiso 1 1 calc R . .
H17B H 0.4005 0.8284 0.3783 0.076 Uiso 1 1 calc R . .
C18 C 0.3786(4) 0.9948(12) 0.4103(5) 0.097(6) Uani 1 1 d . . .
H18 H 0.3984 1.0485 0.3903 0.116 Uiso 1 1 calc R . .
C19 C 0.4109(6) 0.9895(13) 0.4449(5) 0.152(9) Uani 1 1 d . . .
H19A H 0.3996 0.9246 0.4654 0.227 Uiso 1 1 calc R . .
H19B H 0.4127 1.0742 0.4591 0.227 Uiso 1 1 calc R . .
H19C H 0.4442 0.9658 0.4355 0.227 Uiso 1 1 calc R . .
C20 C 0.3313(3) 1.0812(8) 0.4131(4) 0.055(3) Uani 1 1 d . . .
H20A H 0.3401 1.1596 0.4297 0.083 Uiso 1 1 calc R . .
H20B H 0.3053 1.0335 0.4277 0.083 Uiso 1 1 calc R . .
H20C H 0.3187 1.1050 0.3836 0.083 Uiso 1 1 calc R . .
C21 C 0.2803(3) 0.5483(8) 0.3115(3) 0.0295(19) Uani 1 1 d . . .
H21A H 0.2809 0.4687 0.3294 0.035 Uiso 1 1 calc R . .
H21B H 0.3067 0.5408 0.2902 0.035 Uiso 1 1 calc R . .
C22 C 0.2291(3) 0.5623(9) 0.2873(3) 0.036(2) Uani 1 1 d . . .
H22 H 0.2280 0.6474 0.2717 0.043 Uiso 1 1 calc R . .
C23 C 0.1861(3) 0.5594(8) 0.3190(3) 0.034(2) Uani 1 1 d . . .
H23A H 0.1827 0.4718 0.3306 0.051 Uiso 1 1 calc R . .
H23B H 0.1546 0.5850 0.3035 0.051 Uiso 1 1 calc R . .
H23C H 0.1937 0.6197 0.3431 0.051 Uiso 1 1 calc R . .
C24 C 0.2232(3) 0.4521(9) 0.2525(3) 0.043(2) Uani 1 1 d . . .
H24A H 0.2514 0.4555 0.2333 0.065 Uiso 1 1 calc R . .
H24B H 0.1916 0.4636 0.2351 0.065 Uiso 1 1 calc R . .
H24C H 0.2231 0.3680 0.2672 0.065 Uiso 1 1 calc R . .
U2 U 0.545059(9) 0.59369(2) 0.101202(8) 0.01387(6) Uani 1 1 d . . .
Re3 Re 0.619363(11) 0.76920(3) 0.206645(10) 0.02131(7) Uani 1 1 d . . .
Re4 Re 0.576455(10) 0.38358(3) -0.006794(9) 0.01592(7) Uani 1 1 d . . .
P3 P 0.66458(7) 0.39631(19) 0.11664(7) 0.0219(4) Uani 1 1 d . . .
P4 P 0.43135(7) 0.78586(18) 0.13090(6) 0.0188(4) Uani 1 1 d . . .
O19 O 0.51110(18) 0.4797(5) 0.13238(16) 0.0213(11) Uani 1 1 d . . .
O20 O 0.57781(18) 0.7046(5) 0.06782(16) 0.0236(11) Uani 1 1 d . . .
O21 O 0.57569(18) 0.7063(5) 0.16550(17) 0.0298(13) Uani 1 1 d . . .
O22 O 0.6771(2) 0.8050(7) 0.1847(2) 0.0522(18) Uani 1 1 d . . .
O23 O 0.6293(2) 0.6563(6) 0.24818(19) 0.0414(15) Uani 1 1 d . . .
O24 O 0.5945(2) 0.9099(6) 0.2281(2) 0.0523(19) Uani 1 1 d . . .
O25 O 0.56325(17) 0.4208(4) 0.04828(15) 0.0199(11) Uani 1 1 d . . .
O26 O 0.52286(18) 0.4145(5) -0.04199(16) 0.0230(11) Uani 1 1 d . . .
O27 O 0.6264(2) 0.4796(6) -0.02253(18) 0.0382(14) Uani 1 1 d . . .
O28 O 0.5929(2) 0.2219(5) -0.00981(16) 0.0305(13) Uani 1 1 d . . .
O29 O 0.62490(17) 0.4952(5) 0.12546(15) 0.0205(11) Uani 1 1 d . . .
O30 O 0.6873(2) 0.4125(5) 0.0697(2) 0.0461(17) Uani 1 1 d . . .
O31 O 0.64083(18) 0.2576(5) 0.11542(18) 0.0276(12) Uani 1 1 d . . .
O32 O 0.7124(2) 0.4034(7) 0.1475(2) 0.058(2) Uani 1 1 d . . .
O33 O 0.48407(18) 0.7557(5) 0.11711(17) 0.0237(12) Uani 1 1 d . . .
O34 O 0.42344(19) 0.7722(5) 0.18126(16) 0.0249(12) Uani 1 1 d . . .
O35 O 0.38915(19) 0.6949(5) 0.10950(16) 0.0264(12) Uani 1 1 d . . .
O36 O 0.41578(18) 0.9287(4) 0.11691(16) 0.0227(11) Uani 1 1 d . . .
C25 C 0.7050(3) 0.5450(7) 0.0570(3) 0.0298(19) Uani 1 1 d . . .
H25A H 0.7183 0.5925 0.0831 0.036 Uiso 1 1 calc R . .
H25B H 0.6768 0.5952 0.0432 0.036 Uiso 1 1 calc R . .
C26 C 0.7468(3) 0.5261(8) 0.0244(3) 0.0276(18) Uani 1 1 d . . .
H26 H 0.7352 0.4606 0.0022 0.033 Uiso 1 1 calc R . .
C27 C 0.7964(3) 0.4777(9) 0.0476(3) 0.037(2) Uani 1 1 d . . .
H27A H 0.8121 0.5484 0.0646 0.055 Uiso 1 1 calc R . .
H27B H 0.8193 0.4484 0.0257 0.055 Uiso 1 1 calc R . .
H27C H 0.7892 0.4057 0.0670 0.055 Uiso 1 1 calc R . .
C28 C 0.7547(3) 0.6592(8) 0.0007(3) 0.037(2) Uani 1 1 d . . .
H28A H 0.7227 0.6884 -0.0131 0.055 Uiso 1 1 calc R . .
H28B H 0.7792 0.6481 -0.0217 0.055 Uiso 1 1 calc R . .
H28C H 0.7671 0.7237 0.0220 0.055 Uiso 1 1 calc R . .
C29 C 0.6694(3) 0.1329(7) 0.1126(3) 0.0276(18) Uani 1 1 d . . .
H29A H 0.6676 0.0845 0.1403 0.033 Uiso 1 1 calc R . .
H29B H 0.7052 0.1516 0.1081 0.033 Uiso 1 1 calc R . .
C30 C 0.6475(3) 0.0509(7) 0.0749(2) 0.0234(17) Uani 1 1 d . . .
H30 H 0.6523 0.0989 0.0472 0.028 Uiso 1 1 calc R . .
C31 C 0.5905(3) 0.0272(7) 0.0784(3) 0.0302(19) Uani 1 1 d . . .
H31A H 0.5847 -0.0166 0.1059 0.045 Uiso 1 1 calc R . .
H31B H 0.5780 -0.0269 0.0540 0.045 Uiso 1 1 calc R . .
H31C H 0.5728 0.1102 0.0774 0.045 Uiso 1 1 calc R . .
C32 C 0.6775(3) -0.0785(7) 0.0733(3) 0.0305(19) Uani 1 1 d . . .
H32A H 0.6729 -0.1280 0.1000 0.046 Uiso 1 1 calc R . .
H32B H 0.7132 -0.0596 0.0709 0.046 Uiso 1 1 calc R . .
H32C H 0.6652 -0.1292 0.0480 0.046 Uiso 1 1 calc R . .
C33 C 0.7154(3) 0.4407(9) 0.1949(3) 0.039(2) Uani 1 1 d . . .
H33A H 0.6848 0.4885 0.2020 0.047 Uiso 1 1 calc R . .
H33B H 0.7179 0.3621 0.2133 0.047 Uiso 1 1 calc R . .
C34 C 0.7603(3) 0.5232(11) 0.2036(3) 0.052(3) Uani 1 1 d . . .
H34 H 0.7543 0.6036 0.1860 0.063 Uiso 1 1 calc R . .
C35 C 0.7658(3) 0.5668(10) 0.2512(3) 0.053(3) Uani 1 1 d . . .
H35A H 0.7363 0.6175 0.2582 0.080 Uiso 1 1 calc R . .
H35B H 0.7961 0.6200 0.2556 0.080 Uiso 1 1 calc R . .
H35C H 0.7686 0.4908 0.2702 0.080 Uiso 1 1 calc R . .
C36 C 0.8094(3) 0.4628(10) 0.1876(3) 0.050(3) Uani 1 1 d . . .
H36A H 0.8380 0.5184 0.1963 0.075 Uiso 1 1 calc R . .
H36B H 0.8068 0.4551 0.1558 0.075 Uiso 1 1 calc R . .
H36C H 0.8144 0.3770 0.2006 0.075 Uiso 1 1 calc R . .
C37 C 0.4568(3) 0.8333(7) 0.2159(2) 0.0261(17) Uani 1 1 d . . .
H37A H 0.4442 0.9204 0.2229 0.031 Uiso 1 1 calc R . .
H37B H 0.4913 0.8423 0.2057 0.031 Uiso 1 1 calc R . .
C38 C 0.4574(3) 0.7464(7) 0.2566(2) 0.0242(17) Uani 1 1 d . . .
H38 H 0.4786 0.7909 0.2800 0.029 Uiso 1 1 calc R . .
C39 C 0.4820(3) 0.6122(8) 0.2487(3) 0.038(2) Uani 1 1 d . . .
H39A H 0.4862 0.5654 0.2764 0.057 Uiso 1 1 calc R . .
H39B H 0.5149 0.6248 0.2366 0.057 Uiso 1 1 calc R . .
H39C H 0.4604 0.5621 0.2282 0.057 Uiso 1 1 calc R . .
C40 C 0.4044(3) 0.7308(9) 0.2739(3) 0.043(2) Uani 1 1 d . . .
H40A H 0.3898 0.8163 0.2784 0.064 Uiso 1 1 calc R . .
H40B H 0.4068 0.6836 0.3016 0.064 Uiso 1 1 calc R . .
H40C H 0.3831 0.6826 0.2526 0.064 Uiso 1 1 calc R . .
C41 C 0.3776(3) 0.5622(7) 0.1264(3) 0.0294(19) Uani 1 1 d . . .
H41A H 0.3942 0.5499 0.1558 0.035 Uiso 1 1 calc R . .
H41B H 0.3903 0.4954 0.1068 0.035 Uiso 1 1 calc R . .
C42 C 0.3205(3) 0.5498(8) 0.1288(3) 0.0310(19) Uani 1 1 d . . .
H42 H 0.3045 0.5711 0.0995 0.037 Uiso 1 1 calc R . .
C43 C 0.3081(3) 0.4053(8) 0.1396(3) 0.045(2) Uani 1 1 d . . .
H43A H 0.3203 0.3490 0.1168 0.068 Uiso 1 1 calc R . .
H43B H 0.2717 0.3950 0.1408 0.068 Uiso 1 1 calc R . .
H43C H 0.3245 0.3818 0.1678 0.068 Uiso 1 1 calc R . .
C44 C 0.2993(3) 0.6419(8) 0.1626(3) 0.044(2) Uani 1 1 d . . .
H44A H 0.3146 0.6222 0.1916 0.067 Uiso 1 1 calc R . .
H44B H 0.2628 0.6308 0.1628 0.067 Uiso 1 1 calc R . .
H44C H 0.3070 0.7315 0.1549 0.067 Uiso 1 1 calc R . .
C45 C 0.4460(3) 1.0053(7) 0.0864(3) 0.0266(18) Uani 1 1 d . . .
H45A H 0.4475 0.9594 0.0582 0.032 Uiso 1 1 calc R . .
H45B H 0.4807 1.0164 0.0989 0.032 Uiso 1 1 calc R . .
C46 C 0.4209(3) 1.1382(8) 0.0793(3) 0.0296(18) Uani 1 1 d . . .
H46 H 0.4178 1.1815 0.1081 0.035 Uiso 1 1 calc R . .
C47 C 0.3678(3) 1.1225(9) 0.0564(3) 0.049(2) Uani 1 1 d . . .
H47A H 0.3707 1.0813 0.0279 0.073 Uiso 1 1 calc R . .
H47B H 0.3522 1.2077 0.0524 0.073 Uiso 1 1 calc R . .
H47C H 0.3470 1.0686 0.0744 0.073 Uiso 1 1 calc R . .
C48 C 0.4560(3) 1.2202(8) 0.0511(3) 0.045(2) Uani 1 1 d . . .
H48A H 0.4896 1.2249 0.0657 0.068 Uiso 1 1 calc R . .
H48B H 0.4423 1.3076 0.0474 0.068 Uiso 1 1 calc R . .
H48C H 0.4583 1.1795 0.0224 0.068 Uiso 1 1 calc R . .

loop_
_atom_site_aniso_label
_atom_site_aniso_U_11
_atom_site_aniso_U_22
_atom_site_aniso_U_33
_atom_site_aniso_U_23
_atom_site_aniso_U_13
_atom_site_aniso_U_12
U1 0.01593(13) 0.01707(14) 0.01050(13) -0.00107(10) 0.00104(10) 0.00062(10)
Re1 0.03242(17) 0.02068(16) 0.01184(15) -0.00311(12) 0.00070(12) 0.00957(13)
Re2 0.02176(15) 0.02646(17) 0.02257(17) -0.00866(13) -0.00194(12) -0.00349(12)
P1 0.0183(9) 0.0171(10) 0.0177(10) -0.0041(8) 0.0044(8) -0.0002(7)
P2 0.0222(10) 0.0302(11) 0.0180(10) 0.0024(8) 0.0024(8) 0.0074(8)
O1 0.024(3) 0.023(3) 0.025(3) 0.004(2) 0.007(2) -0.001(2)
O2 0.023(3) 0.027(3) 0.013(3) 0.003(2) -0.001(2) -0.005(2)
O3 0.026(3) 0.022(3) 0.014(3) -0.005(2) -0.003(2) 0.003(2)
O4 0.042(3) 0.020(3) 0.018(3) -0.005(2) -0.001(2) 0.014(2)
O5 0.096(5) 0.024(3) 0.028(3) 0.003(3) 0.007(3) -0.007(3)
O6 0.039(3) 0.070(4) 0.028(3) 0.007(3) 0.009(3) 0.024(3)
O7 0.023(3) 0.036(3) 0.029(3) -0.014(3) -0.005(2) 0.002(2)
O8 0.028(3) 0.043(4) 0.066(5) -0.023(3) 0.003(3) 0.003(3)
O9 0.090(6) 0.077(5) 0.029(4) 0.004(4) -0.012(4) -0.032(4)
O10 0.029(3) 0.035(4) 0.087(5) -0.020(3) 0.005(3) -0.002(3)
O11 0.017(2) 0.027(3) 0.016(3) -0.008(2) 0.001(2) 0.004(2)
O12 0.026(3) 0.024(3) 0.014(3) -0.004(2) -0.001(2) 0.000(2)
O13 0.020(3) 0.018(3) 0.033(3) 0.000(2) 0.005(2) 0.000(2)
O14 0.027(3) 0.021(3) 0.013(3) -0.006(2) 0.003(2) 0.001(2)
O15 0.021(3) 0.031(3) 0.021(3) -0.001(2) 0.002(2) 0.007(2)
O16 0.033(3) 0.066(4) 0.036(4) 0.027(3) 0.014(3) 0.022(3)
O17 0.030(3) 0.035(3) 0.029(3) -0.009(3) 0.006(3) 0.005(2)
O18 0.026(3) 0.027(3) 0.026(3) 0.001(2) -0.004(2) 0.002(2)
C1 0.042(5) 0.027(4) 0.017(4) 0.001(3) -0.002(4) -0.002(4)
C2 0.025(4) 0.020(4) 0.028(4) 0.003(3) 0.004(3) 0.001(3)
C3 0.049(5) 0.018(4) 0.041(5) 0.007(4) -0.010(4) -0.011(4)
C4 0.031(4) 0.016(4) 0.046(5) -0.010(4) 0.007(4) -0.001(3)
C5 0.021(4) 0.018(4) 0.022(4) -0.003(3) 0.000(3) -0.006(3)
C6 0.019(4) 0.039(5) 0.031(5) 0.004(4) -0.002(3) -0.006(3)
C7 0.023(4) 0.045(6) 0.063(7) -0.011(5) -0.004(4) 0.001(4)
C8 0.037(5) 0.037(5) 0.046(6) 0.019(4) -0.013(4) -0.016(4)
C9 0.043(5) 0.022(4) 0.013(4) -0.003(3) 0.004(3) -0.001(3)
C10 0.030(4) 0.022(4) 0.019(4) 0.005(3) 0.008(3) 0.001(3)
C11 0.035(5) 0.058(6) 0.018(4) 0.014(4) -0.006(4) -0.007(4)
C12 0.067(6) 0.031(5) 0.021(5) 0.007(4) 0.000(4) -0.003(4)
C13 0.035(5) 0.057(6) 0.035(5) 0.016(5) 0.007(4) 0.015(4)
C14 0.030(4) 0.035(5) 0.028(5) 0.002(4) 0.005(4) 0.007(4)
C15 0.052(6) 0.056(7) 0.082(9) -0.011(6) 0.000(6) 0.009(5)
C16 0.057(6) 0.061(7) 0.041(6) 0.022(5) 0.016(5) 0.018(5)
C17 0.032(5) 0.055(7) 0.103(10) -0.040(6) 0.020(6) -0.015(5)
C18 0.028(6) 0.089(9) 0.173(15) -0.102(10) -0.007(7) 0.007(6)
C19 0.180(15) 0.111(12) 0.148(14) -0.094(11) -0.137(13) 0.124(11)
C20 0.032(5) 0.035(6) 0.100(9) -0.026(6) 0.005(5) -0.002(4)
C21 0.020(4) 0.046(5) 0.022(4) 0.002(4) -0.003(3) 0.005(4)
C22 0.032(5) 0.043(5) 0.032(5) 0.005(4) 0.000(4) -0.003(4)
C23 0.024(4) 0.028(5) 0.051(6) -0.001(4) 0.001(4) -0.002(3)
C24 0.047(6) 0.053(6) 0.031(5) -0.004(4) 0.002(4) -0.010(5)
U2 0.01529(13) 0.01545(13) 0.01070(13) -0.00059(10) -0.00088(10) 0.00002(10)
Re3 0.02222(15) 0.02370(17) 0.01733(16) -0.00536(12) -0.00517(12) 0.00423(12)
Re4 0.01693(14) 0.01858(15) 0.01195(14) -0.00137(11) -0.00211(11) 0.00257(11)
P3 0.0169(9) 0.0238(11) 0.0248(11) -0.0063(8) -0.0004(8) 0.0011(8)
P4 0.0217(10) 0.0188(10) 0.0163(10) 0.0021(8) 0.0031(8) 0.0010(7)
O19 0.025(3) 0.021(3) 0.018(3) 0.004(2) 0.002(2) 0.002(2)
O20 0.028(3) 0.020(3) 0.023(3) 0.001(2) 0.003(2) -0.005(2)
O21 0.024(3) 0.041(3) 0.024(3) -0.015(3) -0.005(2) 0.002(2)
O22 0.038(4) 0.075(5) 0.044(4) 0.006(4) -0.001(3) -0.008(3)
O23 0.049(4) 0.045(4) 0.030(3) 0.005(3) -0.007(3) 0.001(3)
O24 0.058(4) 0.039(4) 0.056(4) -0.024(3) -0.026(3) 0.026(3)
O25 0.023(3) 0.021(3) 0.015(3) -0.002(2) -0.003(2) 0.005(2)
O26 0.022(3) 0.029(3) 0.017(3) -0.002(2) -0.005(2) 0.008(2)
O27 0.036(3) 0.051(4) 0.029(3) -0.003(3) 0.005(3) -0.015(3)
O28 0.050(4) 0.027(3) 0.015(3) 0.000(2) -0.002(3) 0.013(3)
O29 0.020(3) 0.024(3) 0.017(3) 0.001(2) -0.002(2) 0.006(2)
O30 0.057(4) 0.025(3) 0.059(4) 0.004(3) 0.032(3) 0.002(3)
O31 0.025(3) 0.019(3) 0.038(3) 0.001(2) 0.003(2) 0.003(2)
O32 0.043(4) 0.075(5) 0.052(4) -0.032(4) -0.026(3) 0.027(3)
O33 0.022(3) 0.020(3) 0.029(3) -0.004(2) 0.000(2) 0.006(2)
O34 0.033(3) 0.026(3) 0.016(3) 0.006(2) 0.002(2) -0.007(2)
O35 0.035(3) 0.025(3) 0.019(3) 0.005(2) -0.004(2) -0.008(2)
O36 0.026(3) 0.016(3) 0.027(3) 0.006(2) 0.007(2) 0.005(2)
C25 0.026(4) 0.021(4) 0.043(5) -0.003(4) 0.007(4) -0.003(3)
C26 0.018(4) 0.034(5) 0.031(5) 0.001(4) 0.005(3) 0.003(3)
C27 0.031(5) 0.046(5) 0.034(5) 0.006(4) 0.015(4) 0.013(4)
C28 0.037(5) 0.040(5) 0.034(5) 0.010(4) 0.013(4) 0.002(4)
C29 0.025(4) 0.027(4) 0.030(5) 0.000(4) 0.000(3) 0.009(3)
C30 0.025(4) 0.021(4) 0.024(4) 0.009(3) 0.005(3) 0.004(3)
C31 0.028(4) 0.024(4) 0.038(5) -0.002(4) 0.002(4) -0.002(3)
C32 0.033(5) 0.031(5) 0.028(5) 0.002(4) 0.005(4) 0.001(4)
C33 0.032(5) 0.053(6) 0.032(5) -0.002(4) -0.006(4) -0.002(4)
C34 0.027(5) 0.082(8) 0.050(6) -0.017(6) 0.010(4) 0.002(5)
C35 0.040(6) 0.058(7) 0.059(7) -0.024(5) -0.015(5) 0.015(5)
C36 0.031(5) 0.073(7) 0.045(6) 0.004(5) 0.011(4) 0.025(5)
C37 0.030(4) 0.026(4) 0.022(4) -0.005(3) -0.002(3) -0.007(3)
C38 0.034(4) 0.028(4) 0.011(4) -0.003(3) -0.002(3) 0.001(3)
C39 0.044(5) 0.038(5) 0.032(5) 0.010(4) 0.007(4) 0.004(4)
C40 0.042(5) 0.064(7) 0.023(5) 0.008(4) 0.007(4) 0.018(5)
C41 0.039(5) 0.029(5) 0.020(4) -0.003(3) 0.008(4) -0.005(4)
C42 0.026(4) 0.045(5) 0.023(4) -0.001(4) 0.002(3) -0.004(4)
C43 0.049(6) 0.042(6) 0.045(6) -0.004(5) 0.002(5) -0.018(4)
C44 0.043(5) 0.036(5) 0.057(6) -0.006(5) 0.023(5) 0.000(4)
C45 0.033(4) 0.024(4) 0.023(4) 0.005(3) 0.005(3) -0.005(3)
C46 0.036(5) 0.030(5) 0.022(4) 0.005(4) -0.002(4) -0.004(4)
C47 0.050(6) 0.046(6) 0.050(6) 0.008(5) -0.003(5) 0.001(5)
C48 0.044(5) 0.030(5) 0.060(7) 0.023(5) -0.004(5) -0.004(4)

loop_
_atom_type_symbol
_atom_type_description
_atom_type_scat_dispersion_real
_atom_type_scat_dispersion_imag
_atom_type_scat_source
C C 0.0033 0.0016 'International Tables Vol C Tables 4.2.6.8 and 6.1.1.4'
H H 0.0000 0.0000 'International Tables Vol C Tables 4.2.6.8 and 6.1.1.4'
O O 0.0106 0.0060 'International Tables Vol C Tables 4.2.6.8 and 6.1.1.4'
P P 0.1023 0.0942 'International Tables Vol C Tables 4.2.6.8 and 6.1.1.4'
Re Re -1.0185 7.2310 'International Tables Vol C Tables 4.2.6.8 and 6.1.1.4'
U U -9.6767 9.6646 'International Tables Vol C Tables 4.2.6.8 and 6.1.1.4'

loop_
_geom_angle_atom_site_label_1
_geom_angle_atom_site_label_2
_geom_angle_atom_site_label_3
_geom_angle
_geom_angle_site_symmetry_1
_geom_angle_site_symmetry_3
_geom_angle_publ_flag
O1 U1 O2 177.5(2) . . ?
O1 U1 O7 90.1(2) . . ?
O2 U1 O7 92.4(2) . . ?
O1 U1 O15 91.10(19) . . ?
O2 U1 O15 89.55(19) . . ?
O7 U1 O15 74.41(17) . . ?
O1 U1 O11 91.00(19) . . ?
O2 U1 O11 89.70(19) . . ?
O7 U1 O11 74.09(16) . . ?
O15 U1 O11 148.43(16) . . ?
O1 U1 O4 87.3(2) . 3_666 ?
O2 U1 O4 90.6(2) . 3_666 ?
O7 U1 O4 147.20(17) . 3_666 ?
O15 U1 O4 72.95(17) . 3_666 ?
O11 U1 O4 138.61(16) . 3_666 ?
O1 U1 O3 87.7(2) . . ?
O2 U1 O3 90.28(19) . . ?
O7 U1 O3 143.92(16) . . ?
O15 U1 O3 141.62(16) . . ?
O11 U1 O3 69.94(15) . . ?
O4 U1 O3 68.67(16) 3_666 . ?
O6 Re1 O5 109.1(3) . . ?
O6 Re1 O4 109.0(3) . . ?
O5 Re1 O4 109.6(3) . . ?
O6 Re1 O3 109.6(2) . . ?
O5 Re1 O3 108.8(3) . . ?
O4 Re1 O3 110.7(2) . . ?
O9 Re2 O8 109.7(3) . . ?
O9 Re2 O10 108.7(4) . . ?
O8 Re2 O10 107.7(3) . . ?
O9 Re2 O7 109.7(3) . . ?
O8 Re2 O7 109.9(3) . . ?
O10 Re2 O7 111.1(3) . . ?
O11 P1 O14 109.9(3) . . ?
O11 P1 O12 115.0(3) . . ?
O14 P1 O12 105.6(3) . . ?
O11 P1 O13 111.9(3) . . ?
O14 P1 O13 109.8(3) . . ?
O12 P1 O13 104.2(3) . . ?
O15 P2 O18 113.3(3) . . ?
O15 P2 O16 112.9(3) . . ?
O18 P2 O16 105.1(3) . . ?
O15 P2 O17 114.4(3) . . ?
O18 P2 O17 104.7(3) . . ?
O16 P2 O17 105.5(3) . . ?
Re1 O3 U1 138.2(2) . . ?
Re1 O4 U1 150.6(3) . 3_666 ?
Re2 O7 U1 170.2(3) . . ?
P1 O11 U1 151.6(3) . . ?
C1 O12 P1 121.9(4) . . ?
C5 O13 P1 120.1(4) . . ?
C9 O14 P1 122.4(4) . . ?
P2 O15 U1 163.0(3) . . ?
C13 O16 P2 121.0(5) . . ?
C17 O17 P2 120.7(5) . . ?
C21 O18 P2 120.1(4) . . ?
O12 C1 C2 108.5(6) . . ?
O12 C1 H1A 110.0 . . ?
C2 C1 H1A 110.0 . . ?
O12 C1 H1B 110.0 . . ?
C2 C1 H1B 110.0 . . ?
H1A C1 H1B 108.4 . . ?
C1 C2 C4 111.8(6) . . ?
C1 C2 C3 109.3(6) . . ?
C4 C2 C3 110.6(6) . . ?
C1 C2 H2 108.3 . . ?
C4 C2 H2 108.3 . . ?
C3 C2 H2 108.3 . . ?
C2 C3 H3A 109.5 . . ?
C2 C3 H3B 109.5 . . ?
H3A C3 H3B 109.5 . . ?
C2 C3 H3C 109.5 . . ?
H3A C3 H3C 109.5 . . ?
H3B C3 H3C 109.5 . . ?
C2 C4 H4A 109.5 . . ?
C2 C4 H4B 109.5 . . ?
H4A C4 H4B 109.5 . . ?
C2 C4 H4C 109.5 . . ?
H4A C4 H4C 109.5 . . ?
H4B C4 H4C 109.5 . . ?
O13 C5 C6 108.4(6) . . ?
O13 C5 H5A 110.0 . . ?
C6 C5 H5A 110.0 . . ?
O13 C5 H5B 110.0 . . ?
C6 C5 H5B 110.0 . . ?
H5A C5 H5B 108.4 . . ?
C7 C6 C5 111.8(7) . . ?
C7 C6 C8 113.1(7) . . ?
C5 C6 C8 107.1(6) . . ?
C7 C6 H6 108.2 . . ?
C5 C6 H6 108.2 . . ?
C8 C6 H6 108.2 . . ?
C6 C7 H7A 109.5 . . ?
C6 C7 H7B 109.5 . . ?
H7A C7 H7B 109.5 . . ?
C6 C7 H7C 109.5 . . ?
H7A C7 H7C 109.5 . . ?
H7B C7 H7C 109.5 . . ?
C6 C8 H8A 109.5 . . ?
C6 C8 H8B 109.5 . . ?
H8A C8 H8B 109.5 . . ?
C6 C8 H8C 109.5 . . ?
H8A C8 H8C 109.5 . . ?
H8B C8 H8C 109.5 . . ?
O14 C9 C10 109.7(6) . . ?
O14 C9 H9A 109.7 . . ?
C10 C9 H9A 109.7 . . ?
O14 C9 H9B 109.7 . . ?
C10 C9 H9B 109.7 . . ?
H9A C9 H9B 108.2 . . ?
C11 C10 C9 111.9(6) . . ?
C11 C10 C12 111.6(6) . . ?
C9 C10 C12 108.6(6) . . ?
C11 C10 H10 108.2 . . ?
C9 C10 H10 108.2 . . ?
C12 C10 H10 108.2 . . ?
C10 C11 H11A 109.5 . . ?
C10 C11 H11B 109.5 . . ?
H11A C11 H11B 109.5 . . ?
C10 C11 H11C 109.5 . . ?
H11A C11 H11C 109.5 . . ?
H11B C11 H11C 109.5 . . ?
C10 C12 H12A 109.5 . . ?
C10 C12 H12B 109.5 . . ?
H12A C12 H12B 109.5 . . ?
C10 C12 H12C 109.5 . . ?
H12A C12 H12C 109.5 . . ?
H12B C12 H12C 109.5 . . ?
O16 C13 C14 109.1(7) . . ?
O16 C13 H13A 109.9 . . ?
C14 C13 H13A 109.9 . . ?
O16 C13 H13B 109.9 . . ?
C14 C13 H13B 109.9 . . ?
H13A C13 H13B 108.3 . . ?
C13 C14 C15 114.2(8) . . ?
C13 C14 C16 106.5(7) . . ?
C15 C14 C16 110.2(8) . . ?
C13 C14 H14 108.6 . . ?
C15 C14 H14 108.6 . . ?
C16 C14 H14 108.6 . . ?
C14 C15 H15A 109.5 . . ?
C14 C15 H15B 109.5 . . ?
H15A C15 H15B 109.5 . . ?
C14 C15 H15C 109.5 . . ?
H15A C15 H15C 109.5 . . ?
H15B C15 H15C 109.5 . . ?
C14 C16 H16A 109.5 . . ?
C14 C16 H16B 109.5 . . ?
H16A C16 H16B 109.5 . . ?
C14 C16 H16C 109.5 . . ?
H16A C16 H16C 109.5 . . ?
H16B C16 H16C 109.5 . . ?
O17 C17 C18 108.7(9) . . ?
O17 C17 H17A 109.9 . . ?
C18 C17 H17A 109.9 . . ?
O17 C17 H17B 109.9 . . ?
C18 C17 H17B 109.9 . . ?
H17A C17 H17B 108.3 . . ?
C19 C18 C17 120.8(12) . . ?
C19 C18 C20 118.2(11) . . ?
C17 C18 C20 112.3(8) . . ?
C19 C18 H18 99.9 . . ?
C17 C18 H18 99.9 . . ?
C20 C18 H18 99.9 . . ?
C18 C19 H19A 109.5 . . ?
C18 C19 H19B 109.5 . . ?
H19A C19 H19B 109.5 . . ?
C18 C19 H19C 109.5 . . ?
H19A C19 H19C 109.5 . . ?
H19B C19 H19C 109.5 . . ?
C18 C20 H20A 109.5 . . ?
C18 C20 H20B 109.5 . . ?
H20A C20 H20B 109.5 . . ?
C18 C20 H20C 109.5 . . ?
H20A C20 H20C 109.5 . . ?
H20B C20 H20C 109.5 . . ?
O18 C21 C22 110.3(6) . . ?
O18 C21 H21A 109.6 . . ?
C22 C21 H21A 109.6 . . ?
O18 C21 H21B 109.6 . . ?
C22 C21 H21B 109.6 . . ?
H21A C21 H21B 108.1 . . ?
C21 C22 C23 111.4(7) . . ?
C21 C22 C24 108.5(7) . . ?
C23 C22 C24 111.6(7) . . ?
C21 C22 H22 108.4 . . ?
C23 C22 H22 108.4 . . ?
C24 C22 H22 108.4 . . ?
C22 C23 H23A 109.5 . . ?
C22 C23 H23B 109.5 . . ?
H23A C23 H23B 109.5 . . ?
C22 C23 H23C 109.5 . . ?
H23A C23 H23C 109.5 . . ?
H23B C23 H23C 109.5 . . ?
C22 C24 H24A 109.5 . . ?
C22 C24 H24B 109.5 . . ?
H24A C24 H24B 109.5 . . ?
C22 C24 H24C 109.5 . . ?
H24A C24 H24C 109.5 . . ?
H24B C24 H24C 109.5 . . ?
O19 U2 O20 177.5(2) . . ?
O19 U2 O21 92.2(2) . . ?
O20 U2 O21 90.3(2) . . ?
O19 U2 O33 89.00(19) . . ?
O20 U2 O33 91.5(2) . . ?
O21 U2 O33 72.42(17) . . ?
O19 U2 O29 91.16(19) . . ?
O20 U2 O29 89.86(19) . . ?
O21 U2 O29 72.46(16) . . ?
O33 U2 O29 144.86(17) . . ?
O19 U2 O25 89.93(19) . . ?
O20 U2 O25 88.15(19) . . ?
O21 U2 O25 145.03(16) . . ?
O33 U2 O25 142.54(16) . . ?
O29 U2 O25 72.60(15) . . ?
O19 U2 O26 89.97(19) . 3_665 ?
O20 U2 O26 87.8(2) . 3_665 ?
O21 U2 O26 144.83(16) . 3_665 ?
O33 U2 O26 72.52(16) . 3_665 ?
O29 U2 O26 142.61(15) . 3_665 ?
O25 U2 O26 70.03(15) . 3_665 ?
O23 Re3 O24 109.2(3) . . ?
O23 Re3 O22 108.7(3) . . ?
O24 Re3 O22 109.2(3) . . ?
O23 Re3 O21 109.9(3) . . ?
O24 Re3 O21 108.9(3) . . ?
O22 Re3 O21 110.9(3) . . ?
O28 Re4 O27 109.5(3) . . ?
O28 Re4 O26 109.8(2) . . ?
O27 Re4 O26 109.2(3) . . ?
O28 Re4 O25 108.8(2) . . ?
O27 Re4 O25 109.3(2) . . ?
O26 Re4 O25 110.1(2) . . ?
O29 P3 O32 114.9(3) . . ?
O29 P3 O31 109.8(3) . . ?
O32 P3 O31 112.1(4) . . ?
O29 P3 O30 113.2(3) . . ?
O32 P3 O30 102.0(4) . . ?
O31 P3 O30 104.2(3) . . ?
O33 P4 O34 115.4(3) . . ?
O33 P4 O35 114.2(3) . . ?
O34 P4 O35 102.9(3) . . ?
O33 P4 O36 110.3(3) . . ?
O34 P4 O36 107.5(3) . . ?
O35 P4 O36 105.7(3) . . ?
Re3 O21 U2 159.3(3) . . ?
Re4 O25 U2 146.1(2) . . ?
Re4 O26 U2 165.1(3) . 3_665 ?
P3 O29 U2 146.9(3) . . ?
C25 O30 P3 117.7(5) . . ?
C29 O31 P3 125.5(5) . . ?
C33 O32 P3 127.2(5) . . ?
P4 O33 U2 147.7(3) . . ?
C37 O34 P4 123.7(4) . . ?
C41 O35 P4 123.5(5) . . ?
C45 O36 P4 121.4(4) . . ?
O30 C25 C26 107.4(6) . . ?
O30 C25 H25A 110.2 . . ?
C26 C25 H25A 110.2 . . ?
O30 C25 H25B 110.2 . . ?
C26 C25 H25B 110.2 . . ?
H25A C25 H25B 108.5 . . ?
C25 C26 C27 111.8(7) . . ?
C25 C26 C28 107.9(6) . . ?
C27 C26 C28 111.2(6) . . ?
C25 C26 H26 108.6 . . ?
C27 C26 H26 108.6 . . ?
C28 C26 H26 108.6 . . ?
C26 C27 H27A 109.5 . . ?
C26 C27 H27B 109.5 . . ?
H27A C27 H27B 109.5 . . ?
C26 C27 H27C 109.5 . . ?
H27A C27 H27C 109.5 . . ?
H27B C27 H27C 109.5 . . ?
C26 C28 H28A 109.5 . . ?
C26 C28 H28B 109.5 . . ?
H28A C28 H28B 109.5 . . ?
C26 C28 H28C 109.5 . . ?
H28A C28 H28C 109.5 . . ?
H28B C28 H28C 109.5 . . ?
O31 C29 C30 110.2(6) . . ?
O31 C29 H29A 109.6 . . ?
C30 C29 H29A 109.6 . . ?
O31 C29 H29B 109.6 . . ?
C30 C29 H29B 109.6 . . ?
H29A C29 H29B 108.1 . . ?
C29 C30 C31 111.9(6) . . ?
C29 C30 C32 108.9(6) . . ?
C31 C30 C32 111.9(6) . . ?
C29 C30 H30 108.0 . . ?
C31 C30 H30 108.0 . . ?
C32 C30 H30 108.0 . . ?
C30 C31 H31A 109.5 . . ?
C30 C31 H31B 109.5 . . ?
H31A C31 H31B 109.5 . . ?
C30 C31 H31C 109.5 . . ?
H31A C31 H31C 109.5 . . ?
H31B C31 H31C 109.5 . . ?
C30 C32 H32A 109.5 . . ?
C30 C32 H32B 109.5 . . ?
H32A C32 H32B 109.5 . . ?
C30 C32 H32C 109.5 . . ?
H32A C32 H32C 109.5 . . ?
H32B C32 H32C 109.5 . . ?
C34 C33 O32 108.9(7) . . ?
C34 C33 H33A 109.9 . . ?
O32 C33 H33A 109.9 . . ?
C34 C33 H33B 109.9 . . ?
O32 C33 H33B 109.9 . . ?
H33A C33 H33B 108.3 . . ?
C33 C34 C35 112.2(8) . . ?
C33 C34 C36 113.4(8) . . ?
C35 C34 C36 112.5(8) . . ?
C33 C34 H34 106.0 . . ?
C35 C34 H34 106.0 . . ?
C36 C34 H34 106.0 . . ?
C34 C35 H35A 109.5 . . ?
C34 C35 H35B 109.5 . . ?
H35A C35 H35B 109.5 . . ?
C34 C35 H35C 109.5 . . ?
H35A C35 H35C 109.5 . . ?
H35B C35 H35C 109.5 . . ?
C34 C36 H36A 109.5 . . ?
C34 C36 H36B 109.5 . . ?
H36A C36 H36B 109.5 . . ?
C34 C36 H36C 109.5 . . ?
H36A C36 H36C 109.5 . . ?
H36B C36 H36C 109.5 . . ?
O34 C37 C38 108.2(6) . . ?
O34 C37 H37A 110.1 . . ?
C38 C37 H37A 110.1 . . ?
O34 C37 H37B 110.1 . . ?
C38 C37 H37B 110.1 . . ?
H37A C37 H37B 108.4 . . ?
C37 C38 C40 111.8(6) . . ?
C37 C38 C39 112.2(6) . . ?
C40 C38 C39 111.2(7) . . ?
C37 C38 H38 107.1 . . ?
C40 C38 H38 107.1 . . ?
C39 C38 H38 107.1 . . ?
C38 C39 H39A 109.5 . . ?
C38 C39 H39B 109.5 . . ?
H39A C39 H39B 109.5 . . ?
C38 C39 H39C 109.5 . . ?
H39A C39 H39C 109.5 . . ?
H39B C39 H39C 109.5 . . ?
C38 C40 H40A 109.5 . . ?
C38 C40 H40B 109.5 . . ?
H40A C40 H40B 109.5 . . ?
C38 C40 H40C 109.5 . . ?
H40A C40 H40C 109.5 . . ?
H40B C40 H40C 109.5 . . ?
O35 C41 C42 108.3(6) . . ?
O35 C41 H41A 110.0 . . ?
C42 C41 H41A 110.0 . . ?
O35 C41 H41B 110.0 . . ?
C42 C41 H41B 110.0 . . ?
H41A C41 H41B 108.4 . . ?
C41 C42 C44 112.5(7) . . ?
C41 C42 C43 108.2(7) . . ?
C44 C42 C43 110.9(7) . . ?
C41 C42 H42 108.4 . . ?
C44 C42 H42 108.4 . . ?
C43 C42 H42 108.4 . . ?
C42 C43 H43A 109.5 . . ?
C42 C43 H43B 109.5 . . ?
H43A C43 H43B 109.5 . . ?
C42 C43 H43C 109.5 . . ?
H43A C43 H43C 109.5 . . ?
H43B C43 H43C 109.5 . . ?
C42 C44 H44A 109.5 . . ?
C42 C44 H44B 109.5 . . ?
H44A C44 H44B 109.5 . . ?
C42 C44 H44C 109.5 . . ?
H44A C44 H44C 109.5 . . ?
H44B C44 H44C 109.5 . . ?
O36 C45 C46 108.5(6) . . ?
O36 C45 H45A 110.0 . . ?
C46 C45 H45A 110.0 . . ?
O36 C45 H45B 110.0 . . ?
C46 C45 H45B 110.0 . . ?
H45A C45 H45B 108.4 . . ?
C45 C46 C47 110.4(7) . . ?
C45 C46 C48 107.2(6) . . ?
C47 C46 C48 111.4(7) . . ?
C45 C46 H46 109.3 . . ?
C47 C46 H46 109.3 . . ?
C48 C46 H46 109.3 . . ?
C46 C47 H47A 109.5 . . ?
C46 C47 H47B 109.5 . . ?
H47A C47 H47B 109.5 . . ?
C46 C47 H47C 109.5 . . ?
H47A C47 H47C 109.5 . . ?
H47B C47 H47C 109.5 . . ?
C46 C48 H48A 109.5 . . ?
C46 C48 H48B 109.5 . . ?
H48A C48 H48B 109.5 . . ?
C46 C48 H48C 109.5 . . ?
H48A C48 H48C 109.5 . . ?
H48B C48 H48C 109.5 . . ?

loop_
_geom_bond_atom_site_label_1
_geom_bond_atom_site_label_2
_geom_bond_distance
_geom_bond_site_symmetry_2
_geom_bond_publ_flag
U1 O1 1.757(5) . ?
U1 O2 1.763(5) . ?
U1 O7 2.327(5) . ?
U1 O15 2.366(5) . ?
U1 O11 2.376(4) . ?
U1 O4 2.444(5) 3_666 ?
U1 O3 2.464(5) . ?
Re1 O6 1.691(5) . ?
Re1 O5 1.707(6) . ?
Re1 O4 1.741(5) . ?
Re1 O3 1.745(5) . ?
Re2 O9 1.695(6) . ?
Re2 O8 1.698(5) . ?
Re2 O10 1.707(6) . ?
Re2 O7 1.754(5) . ?
P1 O11 1.485(5) . ?
P1 O14 1.544(5) . ?
P1 O12 1.549(5) . ?
P1 O13 1.562(5) . ?
P2 O15 1.477(5) . ?
P2 O18 1.542(5) . ?
P2 O16 1.560(6) . ?
P2 O17 1.562(6) . ?
O4 U1 2.444(5) 3_666 ?
O12 C1 1.472(8) . ?
O13 C5 1.465(8) . ?
O14 C9 1.463(8) . ?
O16 C13 1.448(9) . ?
O17 C17 1.461(10) . ?
O18 C21 1.484(9) . ?
C1 C2 1.502(10) . ?
C1 H1A 0.9700 . ?
C1 H1B 0.9700 . ?
C2 C4 1.526(10) . ?
C2 C3 1.529(10) . ?
C2 H2 0.9800 . ?
C3 H3A 0.9600 . ?
C3 H3B 0.9600 . ?
C3 H3C 0.9600 . ?
C4 H4A 0.9600 . ?
C4 H4B 0.9600 . ?
C4 H4C 0.9600 . ?
C5 C6 1.531(9) . ?
C5 H5A 0.9700 . ?
C5 H5B 0.9700 . ?
C6 C7 1.482(11) . ?
C6 C8 1.534(10) . ?
C6 H6 0.9800 . ?
C7 H7A 0.9600 . ?
C7 H7B 0.9600 . ?
C7 H7C 0.9600 . ?
C8 H8A 0.9600 . ?
C8 H8B 0.9600 . ?
C8 H8C 0.9600 . ?
C9 C10 1.516(9) . ?
C9 H9A 0.9700 . ?
C9 H9B 0.9700 . ?
C10 C11 1.511(10) . ?
C10 C12 1.518(10) . ?
C10 H10 0.9800 . ?
C11 H11A 0.9600 . ?
C11 H11B 0.9600 . ?
C11 H11C 0.9600 . ?
C12 H12A 0.9600 . ?
C12 H12B 0.9600 . ?
C12 H12C 0.9600 . ?
C13 C14 1.501(11) . ?
C13 H13A 0.9700 . ?
C13 H13B 0.9700 . ?
C14 C15 1.508(12) . ?
C14 C16 1.545(11) . ?
C14 H14 0.9800 . ?
C15 H15A 0.9600 . ?
C15 H15B 0.9600 . ?
C15 H15C 0.9600 . ?
C16 H16A 0.9600 . ?
C16 H16B 0.9600 . ?
C16 H16C 0.9600 . ?
C17 C18 1.493(12) . ?
C17 H17A 0.9700 . ?
C17 H17B 0.9700 . ?
C18 C19 1.304(15) . ?
C18 C20 1.520(12) . ?
C18 H18 0.9800 . ?
C19 H19A 0.9600 . ?
C19 H19B 0.9600 . ?
C19 H19C 0.9600 . ?
C20 H20A 0.9600 . ?
C20 H20B 0.9600 . ?
C20 H20C 0.9600 . ?
C21 C22 1.497(10) . ?
C21 H21A 0.9700 . ?
C21 H21B 0.9700 . ?
C22 C23 1.514(10) . ?
C22 C24 1.533(11) . ?
C22 H22 0.9800 . ?
C23 H23A 0.9600 . ?
C23 H23B 0.9600 . ?
C23 H23C 0.9600 . ?
C24 H24A 0.9600 . ?
C24 H24B 0.9600 . ?
C24 H24C 0.9600 . ?
U2 O19 1.758(5) . ?
U2 O20 1.760(5) . ?
U2 O21 2.349(5) . ?
U2 O33 2.355(4) . ?
U2 O29 2.391(4) . ?
U2 O25 2.432(4) . ?
U2 O26 2.447(5) 3_665 ?
Re3 O23 1.704(6) . ?
Re3 O24 1.709(5) . ?
Re3 O22 1.718(6) . ?
Re3 O21 1.758(5) . ?
Re4 O28 1.697(5) . ?
Re4 O27 1.715(5) . ?
Re4 O26 1.738(5) . ?
Re4 O25 1.752(5) . ?
P3 O29 1.476(5) . ?
P3 O32 1.518(6) . ?
P3 O31 1.536(5) . ?
P3 O30 1.571(6) . ?
P4 O33 1.492(5) . ?
P4 O34 1.547(5) . ?
P4 O35 1.550(5) . ?
P4 O36 1.556(5) . ?
O26 U2 2.447(5) 3_665 ?
O30 C25 1.477(9) . ?
O31 C29 1.473(8) . ?
O32 C33 1.472(10) . ?
O34 C37 1.460(8) . ?
O35 C41 1.475(8) . ?
O36 C45 1.465(8) . ?
C25 C26 1.519(10) . ?
C25 H25A 0.9700 . ?
C25 H25B 0.9700 . ?
C26 C27 1.519(10) . ?
C26 C28 1.545(10) . ?
C26 H26 0.9800 . ?
C27 H27A 0.9600 . ?
C27 H27B 0.9600 . ?
C27 H27C 0.9600 . ?
C28 H28A 0.9600 . ?
C28 H28B 0.9600 . ?
C28 H28C 0.9600 . ?
C29 C30 1.496(10) . ?
C29 H29A 0.9700 . ?
C29 H29B 0.9700 . ?
C30 C31 1.516(10) . ?
C30 C32 1.530(10) . ?
C30 H30 0.9800 . ?
C31 H31A 0.9600 . ?
C31 H31B 0.9600 . ?
C31 H31C 0.9600 . ?
C32 H32A 0.9600 . ?
C32 H32B 0.9600 . ?
C32 H32C 0.9600 . ?
C33 C34 1.453(12) . ?
C33 H33A 0.9700 . ?
C33 H33B 0.9700 . ?
C34 C35 1.497(12) . ?
C34 C36 1.524(11) . ?
C34 H34 0.9800 . ?
C35 H35A 0.9600 . ?
C35 H35B 0.9600 . ?
C35 H35C 0.9600 . ?
C36 H36A 0.9600 . ?
C36 H36B 0.9600 . ?
C36 H36C 0.9600 . ?
C37 C38 1.509(10) . ?
C37 H37A 0.9700 . ?
C37 H37B 0.9700 . ?
C38 C40 1.514(10) . ?
C38 C39 1.529(10) . ?
C38 H38 0.9800 . ?
C39 H39A 0.9600 . ?
C39 H39B 0.9600 . ?
C39 H39C 0.9600 . ?
C40 H40A 0.9600 . ?
C40 H40B 0.9600 . ?
C40 H40C 0.9600 . ?
C41 C42 1.503(10) . ?
C41 H41A 0.9700 . ?
C41 H41B 0.9700 . ?
C42 C44 1.509(11) . ?
C42 C43 1.538(11) . ?
C42 H42 0.9800 . ?
C43 H43A 0.9600 . ?
C43 H43B 0.9600 . ?
C43 H43C 0.9600 . ?
C44 H44A 0.9600 . ?
C44 H44B 0.9600 . ?
C44 H44C 0.9600 . ?
C45 C46 1.508(10) . ?
C45 H45A 0.9700 . ?
C45 H45B 0.9700 . ?
C46 C47 1.525(11) . ?
C46 C48 1.529(10) . ?
C46 H46 0.9800 . ?
C47 H47A 0.9600 . ?
C47 H47B 0.9600 . ?
C47 H47C 0.9600 . ?
C48 H48A 0.9600 . ?
C48 H48B 0.9600 . ?
C48 H48C 0.9600 . ?

loop_
_geom_torsion_atom_site_label_1
_geom_torsion_atom_site_label_2
_geom_torsion_atom_site_label_3
_geom_torsion_atom_site_label_4
_geom_torsion
_geom_torsion_site_symmetry_1
_geom_torsion_site_symmetry_2
_geom_torsion_site_symmetry_3
_geom_torsion_site_symmetry_4
_geom_torsion_publ_flag
O6 Re1 O3 U1 103.8(4) . . . . ?
O5 Re1 O3 U1 -15.4(4) . . . . ?
O4 Re1 O3 U1 -135.9(3) . . . . ?
O1 U1 O3 Re1 44.8(4) . . . . ?
O2 U1 O3 Re1 -136.6(4) . . . . ?
O7 U1 O3 Re1 -42.2(5) . . . . ?
O15 U1 O3 Re1 133.7(3) . . . . ?
O11 U1 O3 Re1 -47.1(3) . . . . ?
O4 U1 O3 Re1 132.9(4) 3_666 . . . ?
O6 Re1 O4 U1 119.8(6) . . . 3_666 ?
O5 Re1 O4 U1 -120.8(6) . . . 3_666 ?
O3 Re1 O4 U1 -0.8(6) . . . 3_666 ?
O9 Re2 O7 U1 -168.1(16) . . . . ?
O8 Re2 O7 U1 71.2(16) . . . . ?
O10 Re2 O7 U1 -47.9(17) . . . . ?
O1 U1 O7 Re2 -15.7(16) . . . . ?
O2 U1 O7 Re2 164.4(16) . . . . ?
O15 U1 O7 Re2 -106.8(16) . . . . ?
O11 U1 O7 Re2 75.3(16) . . . . ?
O4 U1 O7 Re2 -100.9(16) 3_666 . . . ?
O3 U1 O7 Re2 70.6(17) . . . . ?
O14 P1 O11 U1 -10.0(7) . . . . ?
O12 P1 O11 U1 -129.0(6) . . . . ?
O13 P1 O11 U1 112.3(6) . . . . ?
O1 U1 O11 P1 127.2(6) . . . . ?
O2 U1 O11 P1 -55.2(6) . . . . ?
O7 U1 O11 P1 37.4(6) . . . . ?
O15 U1 O11 P1 33.4(8) . . . . ?
O4 U1 O11 P1 -145.7(5) 3_666 . . . ?
O3 U1 O11 P1 -145.6(6) . . . . ?
O11 P1 O12 C1 -62.2(6) . . . . ?
O14 P1 O12 C1 176.5(5) . . . . ?
O13 P1 O12 C1 60.7(6) . . . . ?
O11 P1 O13 C5 -43.3(6) . . . . ?
O14 P1 O13 C5 79.0(5) . . . . ?
O12 P1 O13 C5 -168.2(5) . . . . ?
O11 P1 O14 C9 -166.1(5) . . . . ?
O12 P1 O14 C9 -41.5(6) . . . . ?
O13 P1 O14 C9 70.3(5) . . . . ?
O18 P2 O15 U1 175.4(10) . . . . ?
O16 P2 O15 U1 -65.2(12) . . . . ?
O17 P2 O15 U1 55.5(12) . . . . ?
O1 U1 O15 P2 70.6(11) . . . . ?
O2 U1 O15 P2 -107.0(11) . . . . ?
O7 U1 O15 P2 160.4(11) . . . . ?
O11 U1 O15 P2 164.3(9) . . . . ?
O4 U1 O15 P2 -16.2(11) 3_666 . . . ?
O3 U1 O15 P2 -17.1(12) . . . . ?
O15 P2 O16 C13 34.3(8) . . . . ?
O18 P2 O16 C13 158.3(6) . . . . ?
O17 P2 O16 C13 -91.3(7) . . . . ?
O15 P2 O17 C17 51.8(7) . . . . ?
O18 P2 O17 C17 -72.9(7) . . . . ?
O16 P2 O17 C17 176.4(7) . . . . ?
O15 P2 O18 C21 46.6(6) . . . . ?
O16 P2 O18 C21 -77.2(5) . . . . ?
O17 P2 O18 C21 171.9(5) . . . . ?
P1 O12 C1 C2 178.2(5) . . . . ?
O12 C1 C2 C4 62.3(8) . . . . ?
O12 C1 C2 C3 -174.9(6) . . . . ?
P1 O13 C5 C6 -169.6(5) . . . . ?
O13 C5 C6 C7 -54.8(8) . . . . ?
O13 C5 C6 C8 -179.2(6) . . . . ?
P1 O14 C9 C10 -137.9(5) . . . . ?
O14 C9 C10 C11 71.3(8) . . . . ?
O14 C9 C10 C12 -165.1(6) . . . . ?
P2 O16 C13 C14 -169.2(6) . . . . ?
O16 C13 C14 C15 60.0(10) . . . . ?
O16 C13 C14 C16 -178.2(7) . . . . ?
P2 O17 C17 C18 -167.9(7) . . . . ?
O17 C17 C18 C19 81.9(17) . . . . ?
O17 C17 C18 C20 -65.2(15) . . . . ?
P2 O18 C21 C22 145.9(5) . . . . ?
O18 C21 C22 C23 -65.4(9) . . . . ?
O18 C21 C22 C24 171.3(6) . . . . ?
O23 Re3 O21 U2 -88.5(9) . . . . ?
O24 Re3 O21 U2 152.0(8) . . . . ?
O22 Re3 O21 U2 31.8(9) . . . . ?
O19 U2 O21 Re3 115.8(9) . . . . ?
O20 U2 O21 Re3 -64.5(9) . . . . ?
O33 U2 O21 Re3 -156.0(9) . . . . ?
O29 U2 O21 Re3 25.3(8) . . . . ?
O25 U2 O21 Re3 22.8(11) . . . . ?
O26 U2 O21 Re3 -151.1(7) 3_665 . . . ?
O28 Re4 O25 U2 171.6(4) . . . . ?
O27 Re4 O25 U2 52.0(5) . . . . ?
O26 Re4 O25 U2 -68.0(5) . . . . ?
O19 U2 O25 Re4 152.7(5) . . . . ?
O20 U2 O25 Re4 -25.6(5) . . . . ?
O21 U2 O25 Re4 -113.6(5) . . . . ?
O33 U2 O25 Re4 64.4(5) . . . . ?
O29 U2 O25 Re4 -116.1(5) . . . . ?
O26 U2 O25 Re4 62.7(4) 3_665 . . . ?
O28 Re4 O26 U2 -22.5(11) . . . 3_665 ?
O27 Re4 O26 U2 97.6(11) . . . 3_665 ?
O25 Re4 O26 U2 -142.3(10) . . . 3_665 ?
O32 P3 O29 U2 172.3(5) . . . . ?
O31 P3 O29 U2 -60.3(6) . . . . ?
O30 P3 O29 U2 55.6(6) . . . . ?
O19 U2 O29 P3 91.4(5) . . . . ?
O20 U2 O29 P3 -86.3(6) . . . . ?
O21 U2 O29 P3 -176.7(6) . . . . ?
O33 U2 O29 P3 -178.7(4) . . . . ?
O25 U2 O29 P3 1.8(5) . . . . ?
O26 U2 O29 P3 -0.1(7) 3_665 . . . ?
O29 P3 O30 C25 50.2(7) . . . . ?
O32 P3 O30 C25 -73.8(6) . . . . ?
O31 P3 O30 C25 169.4(5) . . . . ?
O29 P3 O31 C29 -172.5(5) . . . . ?
O32 P3 O31 C29 -43.6(7) . . . . ?
O30 P3 O31 C29 65.9(6) . . . . ?
O29 P3 O32 C33 33.8(9) . . . . ?
O31 P3 O32 C33 -92.4(8) . . . . ?
O30 P3 O32 C33 156.7(7) . . . . ?
O34 P4 O33 U2 78.4(6) . . . . ?
O35 P4 O33 U2 -40.6(7) . . . . ?
O36 P4 O33 U2 -159.5(5) . . . . ?
O19 U2 O33 P4 -21.0(6) . . . . ?
O20 U2 O33 P4 156.5(6) . . . . ?
O21 U2 O33 P4 -113.7(6) . . . . ?
O29 U2 O33 P4 -111.6(6) . . . . ?
O25 U2 O33 P4 67.5(7) . . . . ?
O26 U2 O33 P4 69.2(6) 3_665 . . . ?
O33 P4 O34 C37 50.6(6) . . . . ?
O35 P4 O34 C37 175.6(5) . . . . ?
O36 P4 O34 C37 -73.1(6) . . . . ?
O33 P4 O35 C41 81.8(6) . . . . ?
O34 P4 O35 C41 -44.0(6) . . . . ?
O36 P4 O35 C41 -156.7(5) . . . . ?
O33 P4 O36 C45 11.8(6) . . . . ?
O34 P4 O36 C45 138.5(5) . . . . ?
O35 P4 O36 C45 -112.1(5) . . . . ?
P3 O30 C25 C26 152.4(5) . . . . ?
O30 C25 C26 C27 -73.6(8) . . . . ?
O30 C25 C26 C28 163.8(7) . . . . ?
P3 O31 C29 C30 -127.4(6) . . . . ?
O31 C29 C30 C31 -55.0(8) . . . . ?
O31 C29 C30 C32 -179.3(6) . . . . ?
P3 O32 C33 C34 -139.4(8) . . . . ?
O32 C33 C34 C35 179.4(8) . . . . ?
O32 C33 C34 C36 -51.9(11) . . . . ?
P4 O34 C37 C38 -149.3(5) . . . . ?
O34 C37 C38 C40 -60.2(8) . . . . ?
O34 C37 C38 C39 65.4(8) . . . . ?
P4 O35 C41 C42 133.3(6) . . . . ?
O35 C41 C42 C44 -65.6(9) . . . . ?
O35 C41 C42 C43 171.5(6) . . . . ?
P4 O36 C45 C46 179.6(5) . . . . ?
O36 C45 C46 C47 -63.9(8) . . . . ?
O36 C45 C46 C48 174.6(6) . . . . ?
